data_4110930
loop_
_publ_author_name
'Peter H. Dinolfo'
'Veaceslav Coropceanu'
'Jean-Luc Br\'edas'
'Joseph T. Hupp'

_publ_section_title
;
 A New Class of Mixed-Valence Systems with Orbitally Degenerate Organic
 Redox Centers. Examples Based on Hexa-Rhenium Molecular Prisms
;
_journal_name_full 'Journal of the American Chemical Society'
_journal_page_first 12592
_journal_page_last 12593
_journal_paper_doi 10.1021/ja0623764
_journal_volume 128
_journal_year 2006
_chemical_formula_sum 'C110 H90 N24 O25 Re6 S5'
_chemical_formula_weight 3425.56
_chemical_name_systematic
; 
 ? 
;
_space_group_IT_number 15
_symmetry_cell_setting monoclinic
_symmetry_space_group_name_Hall '-C 2yc'
_symmetry_space_group_name_H-M 'C 1 2/c 1'
_atom_sites_solution_hydrogens geom
_atom_sites_solution_primary direct
_atom_sites_solution_secondary difmap
_audit_creation_method SHELXL-97
_cell_angle_alpha 90.00
_cell_angle_beta 128.604(3)
_cell_angle_gamma 90.00
_cell_formula_units_Z 4
_cell_length_a 31.325(6)
_cell_length_b 23.191(5)
_cell_length_c 21.748(4)
_cell_measurement_temperature 153
_cell_volume 12347(4)
_computing_structure_refinement 'SHELXL-97 (Sheldrick, 1997)'
_computing_structure_solution 'SHELXS-97 (Sheldrick, 1990)'
_diffrn_ambient_temperature 293(2)
_diffrn_measured_fraction_theta_full 0.952
_diffrn_measured_fraction_theta_max 0.952
_diffrn_radiation_monochromator graphite
_diffrn_radiation_source 'fine-focus sealed tube'
_diffrn_radiation_type MoK\a
_diffrn_radiation_wavelength 0.71069
_diffrn_reflns_av_R_equivalents 0.0754
_diffrn_reflns_av_sigmaI/netI 0.0645
_diffrn_reflns_limit_h_max 41
_diffrn_reflns_limit_h_min -41
_diffrn_reflns_limit_k_max 29
_diffrn_reflns_limit_k_min -29
_diffrn_reflns_limit_l_max 28
_diffrn_reflns_limit_l_min -28
_diffrn_reflns_number 56344
_diffrn_reflns_theta_full 28.28
_diffrn_reflns_theta_max 28.28
_diffrn_reflns_theta_min 1.21
_exptl_absorpt_coefficient_mu 6.022
_exptl_absorpt_correction_T_max 0.78716
_exptl_absorpt_correction_T_min 0.28313
_exptl_absorpt_correction_type integration
_exptl_crystal_colour orange
_exptl_crystal_density_diffrn 1.843
_exptl_crystal_description needle
_exptl_crystal_F_000 6592
_exptl_crystal_size_max 0.34
_exptl_crystal_size_mid 0.06
_exptl_crystal_size_min 0.05
_refine_diff_density_max 3.045
_refine_diff_density_min -2.164
_refine_diff_density_rms 0.234
_refine_ls_extinction_method none
_refine_ls_goodness_of_fit_ref 1.034
_refine_ls_hydrogen_treatment mixed
_refine_ls_matrix_type full
_refine_ls_number_parameters 757
_refine_ls_number_reflns 14589
_refine_ls_number_restraints 1
_refine_ls_restrained_S_all 1.041
_refine_ls_R_factor_all 0.0787
_refine_ls_R_factor_gt 0.0448
_refine_ls_shift/su_max 0.013
_refine_ls_shift/su_mean 0.000
_refine_ls_structure_factor_coef Fsqd
_refine_ls_weighting_details 'calc w=1/[\s^2^(Fo^2^)+(0.0624P)^2^+84.5933P] where P=(Fo^2^+2Fc^2^)/3'
_refine_ls_weighting_scheme calc
_refine_ls_wR_factor_gt 0.1056
_refine_ls_wR_factor_ref 0.1275
_reflns_number_gt 10195
_reflns_number_total 14589
_reflns_threshold_expression >2sigma(I)
_cod_data_source_file ja0623764si20060406_091335.cif
_cod_data_source_block prism1
_cod_original_cell_volume 12346(4)
_cod_database_code 4110930

loop_
_symmetry_equiv_pos_as_xyz
'x, y, z'
'-x, y, -z+1/2'
'x+1/2, y+1/2, z'
'-x+1/2, y+1/2, -z+1/2'
'-x, -y, -z'
'x, -y, z-1/2'
'-x+1/2, -y+1/2, -z'
'x+1/2, -y+1/2, z-1/2'

loop_
_atom_site_label
_atom_site_type_symbol
_atom_site_fract_x
_atom_site_fract_y
_atom_site_fract_z
_atom_site_U_iso_or_equiv
_atom_site_adp_type
_atom_site_occupancy
_atom_site_symmetry_multiplicity
_atom_site_calc_flag
_atom_site_refinement_flags
Re1 Re 0.270504(12) 0.893009(14) 0.384197(18) 0.02714(9) Uani 1 1 d .
Re2 Re 0.123147(13) 0.922171(14) 0.050289(19) 0.02910(9) Uani 1 1 d .
Re3 Re 0.060552(12) 0.413666(12) 0.416546(16) 0.02103(8) Uani 1 1 d .
S1 S 0.14829(11) 0.58552(14) 0.23280(19) 0.0616(7) Uani 1 1 d .
S2 S 0.4917(4) 0.5031(3) 0.2160(4) 0.082(2) Uani 0.50 1 d P
S3 S 0.0631(6) 0.2476(6) 0.2520(8) 0.200(3) Uiso 0.50 1 d PD
S4 S 0.0609(5) 0.2634(6) 0.1608(8) 0.200(3) Uiso 0.50 1 d P
O1 O 0.3770(2) 0.9498(3) 0.4359(4) 0.0484(17) Uani 1 1 d .
O2 O 0.3419(3) 0.7936(3) 0.4942(4) 0.0560(18) Uani 1 1 d .
O3 O 0.2866(3) 0.9592(3) 0.5193(4) 0.0498(17) Uani 1 1 d .
O4 O 0.1827(3) 0.9904(3) 0.0038(5) 0.065(2) Uani 1 1 d .
O5 O 0.0812(4) 0.8467(4) -0.0924(4) 0.073(2) Uani 1 1 d .
O6 O 0.0269(3) 1.0037(3) -0.0539(5) 0.069(2) Uani 1 1 d .
O7 O 0.1806(2) 0.4319(3) 0.5571(4) 0.0444(15) Uani 1 1 d .
O8 O 0.0323(3) 0.4301(3) 0.5274(4) 0.0512(17) Uani 1 1 d .
O9 O 0.0781(3) 0.2858(3) 0.4617(4) 0.059(2) Uani 1 1 d .
O10 O 0.1577(3) 0.6103(4) 0.3037(5) 0.075(2) Uani 1 1 d .
O11 O 0.2474(3) 0.1737(3) 0.1141(4) 0.065(2) Uani 1 1 d .
H11A H 0.2748 0.1534 0.1366 0.098 Uiso 1 1 calc R
O12 O 0.5000 0.4424(5) 0.2500 0.103(5) Uani 1 2 d S
O13 O 0.0445(15) 0.2045(18) 0.244(2) 0.200(3) Uiso 0.50 1 d P
O14 O 0.0251(15) 0.2080(16) 0.090(2) 0.200(3) Uiso 0.50 1 d P
N1 N 0.2463(2) 0.8515(3) 0.2750(4) 0.0263(14) Uani 1 1 d .
N2 N 0.1902(2) 0.8648(3) 0.1410(4) 0.0273(14) Uani 1 1 d .
N3 N 0.2143(3) 0.9580(3) 0.2927(4) 0.0275(14) Uani 1 1 d .
N4 N 0.1566(3) 0.9694(3) 0.1597(4) 0.0309(15) Uani 1 1 d .
N5 N 0.1940(3) 0.8526(3) 0.3484(4) 0.0287(14) Uani 1 1 d .
N6 N 0.0397(3) 0.8031(3) 0.3512(4) 0.0263(14) Uani 1 1 d .
N7 N 0.0659(2) 0.7124(3) 0.3334(3) 0.0238(13) Uani 1 1 d .
N8 N 0.0062(3) 0.7165(3) 0.3660(4) 0.0256(13) Uani 1 1 d .
N9 N -0.0799(3) 0.8722(3) 0.4170(4) 0.0286(14) Uani 1 1 d .
N10 N 0.0473(2) 0.5054(2) 0.3821(3) 0.0213(12) Uani 1 1 d .
N11 N 0.0732(2) 0.4060(2) 0.3279(3) 0.0211(12) Uani 1 1 d .
N12 N 0.0243(2) 0.4067(2) 0.1934(4) 0.0225(13) Uani 1 1 d .
C1 C 0.3364(3) 0.9278(4) 0.4154(5) 0.0341(19) Uani 1 1 d .
C2 C 0.3145(3) 0.8312(4) 0.4525(5) 0.0361(19) Uani 1 1 d .
C3 C 0.2809(3) 0.9339(4) 0.4691(5) 0.0342(19) Uani 1 1 d .
C4 C 0.1619(3) 0.9652(4) 0.0236(5) 0.041(2) Uani 1 1 d .
C5 C 0.0963(4) 0.8740(4) -0.0389(5) 0.043(2) Uani 1 1 d .
C6 C 0.0637(4) 0.9729(4) -0.0142(6) 0.046(2) Uani 1 1 d .
C7 C 0.2714(4) 0.7086(4) 0.2245(6) 0.047(2) Uani 1 1 d .
H7 H 0.2906 0.6742 0.2458 0.056 Uiso 1 1 calc R
C8 C 0.2376(4) 0.7163(4) 0.1427(6) 0.044(2) Uani 1 1 d .
H8 H 0.2340 0.6867 0.1108 0.052 Uiso 1 1 calc R
C9 C 0.2771(3) 0.7499(4) 0.2735(5) 0.038(2) Uani 1 1 d .
H9 H 0.2989 0.7436 0.3275 0.045 Uiso 1 1 calc R
C10 C 0.2096(4) 0.7677(4) 0.1088(5) 0.0359(19) Uani 1 1 d .
H10 H 0.1881 0.7734 0.0547 0.043 Uiso 1 1 calc R
C11 C 0.2494(3) 0.8018(3) 0.2407(5) 0.0277(16) Uani 1 1 d .
C12 C 0.2144(3) 0.8099(3) 0.1571(5) 0.0288(16) Uani 1 1 d .
C13 C 0.2113(3) 0.8847(3) 0.2121(5) 0.0265(16) Uani 1 1 d .
C14 C 0.1950(3) 0.9385(3) 0.2217(5) 0.0255(16) Uani 1 1 d .
C15 C 0.1857(3) 1.0087(3) 0.2757(5) 0.0315(18) Uani 1 1 d .
C16 C 0.1498(3) 1.0160(3) 0.1941(5) 0.0321(18) Uani 1 1 d .
C17 C 0.1867(4) 1.0480(4) 0.3252(6) 0.043(2) Uani 1 1 d .
H17 H 0.2101 1.0433 0.3796 0.052 Uiso 1 1 calc R
C18 C 0.1135(4) 1.0629(4) 0.1591(7) 0.048(2) Uani 1 1 d .
H18 H 0.0903 1.0680 0.1048 0.057 Uiso 1 1 calc R
C19 C 0.1514(5) 1.0938(4) 0.2898(8) 0.064(3) Uani 1 1 d .
H19 H 0.1524 1.1218 0.3213 0.076 Uiso 1 1 calc R
C20 C 0.1133(5) 1.1003(4) 0.2064(8) 0.060(3) Uani 1 1 d .
H20 H 0.0882 1.1304 0.1846 0.072 Uiso 1 1 calc R
C21 C 0.1883(3) 0.7951(3) 0.3435(5) 0.0306(17) Uani 1 1 d .
H21 H 0.2142 0.7731 0.3460 0.037 Uiso 1 1 calc R
C22 C 0.1530(3) 0.8839(3) 0.3387(5) 0.0304(17) Uani 1 1 d .
H22 H 0.1541 0.9239 0.3371 0.036 Uiso 1 1 calc R
C23 C 0.1467(3) 0.7671(3) 0.3351(5) 0.0305(17) Uani 1 1 d .
H23 H 0.1443 0.7271 0.3313 0.037 Uiso 1 1 calc R
C24 C 0.1105(3) 0.8586(3) 0.3312(5) 0.0325(18) Uani 1 1 d .
H24 H 0.0837 0.8813 0.3255 0.039 Uiso 1 1 calc R
C25 C 0.1076(3) 0.7993(3) 0.3323(4) 0.0257(16) Uani 1 1 d .
C26 C 0.0676(3) 0.7702(3) 0.3370(4) 0.0255(16) Uani 1 1 d .
C27 C 0.0090(3) 0.7744(3) 0.3647(4) 0.0269(16) Uani 1 1 d .
C28 C -0.0225(3) 0.8086(3) 0.3812(5) 0.0266(16) Uani 1 1 d .
C29 C -0.0480(4) 0.7817(3) 0.4077(6) 0.038(2) Uani 1 1 d .
H29 H -0.0468 0.7418 0.4129 0.046 Uiso 1 1 calc R
C30 C -0.0273(3) 0.8688(3) 0.3716(5) 0.0317(18) Uani 1 1 d .
H30 H -0.0120 0.8883 0.3522 0.038 Uiso 1 1 calc R
C31 C -0.0754(3) 0.8150(4) 0.4263(5) 0.038(2) Uani 1 1 d .
H31 H -0.0911 0.7968 0.4459 0.046 Uiso 1 1 calc R
C32 C -0.0552(3) 0.8983(3) 0.3914(5) 0.0323(18) Uani 1 1 d .
H32 H -0.0571 0.9382 0.3869 0.039 Uiso 1 1 calc R
C33 C 0.0353(3) 0.6880(3) 0.3500(4) 0.0218(14) Uani 1 1 d .
C34 C 0.0368(3) 0.6240(3) 0.3556(4) 0.0218(15) Uani 1 1 d .
C35 C 0.0754(3) 0.5920(3) 0.3566(4) 0.0244(15) Uani 1 1 d .
H35 H 0.0977 0.6100 0.3479 0.029 Uiso 1 1 calc R
C36 C 0.0022(3) 0.5941(3) 0.3642(5) 0.0285(17) Uani 1 1 d .
H36 H -0.0249 0.6136 0.3614 0.034 Uiso 1 1 calc R
C37 C 0.0794(3) 0.5340(3) 0.3707(4) 0.0233(15) Uani 1 1 d .
H37 H 0.1055 0.5132 0.3725 0.028 Uiso 1 1 calc R
C38 C 0.0084(3) 0.5357(3) 0.3769(4) 0.0255(16) Uani 1 1 d .
H38 H -0.0152 0.5162 0.3820 0.031 Uiso 1 1 calc R
C39 C 0.1929(3) 0.4131(4) 0.3317(5) 0.040(2) Uani 1 1 d .
H39 H 0.2309 0.4138 0.3647 0.048 Uiso 1 1 calc R
C40 C 0.1631(3) 0.4143(4) 0.2487(5) 0.041(2) Uani 1 1 d .
H40 H 0.1821 0.4157 0.2288 0.049 Uiso 1 1 calc R
C41 C 0.1667(3) 0.4110(3) 0.3639(5) 0.0298(17) Uani 1 1 d .
H41 H 0.1862 0.4110 0.4181 0.036 Uiso 1 1 calc R
C42 C 0.1065(3) 0.4135(3) 0.1970(5) 0.0320(18) Uani 1 1 d .
H42 H 0.0872 0.4151 0.1428 0.038 Uiso 1 1 calc R
C43 C 0.1101(3) 0.4087(3) 0.3127(4) 0.0235(15) Uani 1 1 d .
C44 C 0.0800(3) 0.4100(3) 0.2293(4) 0.0218(14) Uani 1 1 d .
C45 C 0.0249(3) 0.4049(3) 0.2560(4) 0.0204(14) Uani 1 1 d .
C46 C 0.1351(3) 0.4248(3) 0.5032(4) 0.0264(16) Uani 1 1 d .
C47 C 0.0425(3) 0.4241(3) 0.4852(5) 0.0304(17) Uani 1 1 d .
C48 C 0.0706(3) 0.3332(3) 0.4439(5) 0.0323(18) Uani 1 1 d .
C49 C 0.1455(5) 0.6459(6) 0.1798(8) 0.084(4) Uani 1 1 d .
H49A H 0.1141 0.6689 0.1612 0.125 Uiso 1 1 calc R
H49B H 0.1429 0.6326 0.1358 0.125 Uiso 1 1 calc R
H49C H 0.1780 0.6687 0.2138 0.125 Uiso 1 1 calc R
C50 C 0.2110(5) 0.5574(6) 0.2624(8) 0.080(4) Uani 1 1 d .
H50A H 0.2367 0.5882 0.2801 0.121 Uiso 1 1 calc R
H50B H 0.2053 0.5383 0.2186 0.121 Uiso 1 1 calc R
H50C H 0.2251 0.5303 0.3044 0.121 Uiso 1 1 calc R
C51 C 0.1556(5) 0.1372(6) 0.0374(7) 0.075(4) Uani 1 1 d .
H51A H 0.1655 0.1156 0.0823 0.112 Uiso 1 1 calc R
H51B H 0.1292 0.1159 -0.0097 0.112 Uiso 1 1 calc R
H51C H 0.1401 0.1735 0.0358 0.112 Uiso 1 1 calc R
C52 C 0.2049(5) 0.1476(5) 0.0436(6) 0.068(3) Uani 1 1 d .
H52A H 0.2176 0.1110 0.0388 0.082 Uiso 1 1 calc R
H52B H 0.1951 0.1719 0.0002 0.082 Uiso 1 1 calc R
C53 C 0.5508(10) 0.5372(9) 0.2780(19) 0.230(16) Uani 1 1 d .
H53A H 0.5479 0.5755 0.2591 0.344 Uiso 1 1 calc R
H53B H 0.5790 0.5166 0.2818 0.344 Uiso 1 1 calc R
H53C H 0.5597 0.5391 0.3289 0.344 Uiso 1 1 calc R
C60 C 0.129(2) 0.253(2) 0.340(3) 0.200(3) Uiso 0.50 1 d P
C61 C 0.0609(5) 0.2634(6) 0.1608(8) 0.200(3) Uiso 0.50 1 d PD
C62 C 0.073(2) 0.283(3) 0.081(3) 0.200(3) Uiso 0.50 1 d P
C63 C 0.0631(6) 0.2476(6) 0.2520(8) 0.200(3) Uiso 0.50 1 d P

loop_
_atom_site_aniso_label
_atom_site_aniso_U_11
_atom_site_aniso_U_22
_atom_site_aniso_U_33
_atom_site_aniso_U_23
_atom_site_aniso_U_13
_atom_site_aniso_U_12
Re1 0.02544(16) 0.03114(18) 0.03205(17) -0.00314(13) 0.02146(14) -0.00438(12)
Re2 0.02854(17) 0.02838(17) 0.03446(18) 0.00516(13) 0.02166(15) -0.00119(12)
Re3 0.02390(15) 0.02099(15) 0.02366(15) 0.00059(11) 0.01751(13) -0.00013(11)
S1 0.0436(15) 0.0683(19) 0.0674(18) 0.0015(15) 0.0319(14) -0.0064(13)
S2 0.137(6) 0.055(4) 0.065(4) -0.020(3) 0.069(5) -0.012(4)
O1 0.037(3) 0.071(5) 0.054(4) -0.025(3) 0.036(3) -0.023(3)
O2 0.053(4) 0.050(4) 0.041(4) 0.008(3) 0.017(3) 0.006(3)
O3 0.051(4) 0.066(5) 0.049(4) -0.021(3) 0.039(3) -0.009(3)
O4 0.079(5) 0.062(5) 0.088(6) 0.013(4) 0.069(5) -0.010(4)
O5 0.102(7) 0.067(5) 0.048(5) -0.015(4) 0.046(5) -0.018(5)
O6 0.064(5) 0.075(5) 0.067(5) 0.032(4) 0.041(4) 0.034(4)
O7 0.033(3) 0.056(4) 0.037(3) 0.002(3) 0.018(3) -0.003(3)
O8 0.061(4) 0.072(5) 0.047(4) 0.007(3) 0.047(4) 0.007(4)
O9 0.063(5) 0.031(4) 0.061(5) 0.018(3) 0.028(4) 0.001(3)
O10 0.061(5) 0.116(7) 0.060(5) 0.014(5) 0.044(4) 0.008(5)
O11 0.080(5) 0.049(4) 0.053(4) -0.004(4) 0.035(4) -0.009(4)
O12 0.080(9) 0.041(7) 0.192(16) 0.000 0.087(10) 0.000
N1 0.025(3) 0.027(3) 0.037(4) -0.002(3) 0.024(3) -0.003(3)
N2 0.026(3) 0.026(3) 0.032(3) 0.000(3) 0.019(3) -0.002(3)
N3 0.030(3) 0.022(3) 0.039(4) -0.007(3) 0.026(3) -0.008(3)
N4 0.035(4) 0.020(3) 0.044(4) 0.004(3) 0.028(3) -0.003(3)
N5 0.033(3) 0.027(3) 0.037(4) 0.000(3) 0.027(3) -0.003(3)
N6 0.032(3) 0.020(3) 0.039(4) 0.003(3) 0.029(3) 0.000(3)
N7 0.026(3) 0.025(3) 0.028(3) -0.001(3) 0.021(3) -0.002(2)
N8 0.033(3) 0.023(3) 0.033(3) -0.002(3) 0.027(3) -0.001(3)
N9 0.030(3) 0.026(3) 0.040(4) -0.001(3) 0.026(3) 0.001(3)
N10 0.024(3) 0.020(3) 0.026(3) -0.002(2) 0.018(3) 0.002(2)
N11 0.024(3) 0.021(3) 0.028(3) -0.002(2) 0.021(3) 0.001(2)
N12 0.026(3) 0.020(3) 0.031(3) 0.000(2) 0.023(3) 0.002(2)
C1 0.032(4) 0.045(5) 0.030(4) -0.009(4) 0.022(4) -0.001(4)
C2 0.030(4) 0.047(5) 0.030(4) -0.007(4) 0.018(4) -0.007(4)
C3 0.027(4) 0.039(5) 0.044(5) 0.000(4) 0.026(4) -0.006(3)
C4 0.034(5) 0.046(5) 0.044(5) 0.006(4) 0.025(4) -0.002(4)
C5 0.043(5) 0.046(6) 0.038(5) 0.005(4) 0.024(4) -0.002(4)
C6 0.043(5) 0.051(6) 0.045(5) 0.013(5) 0.028(5) 0.003(4)
C7 0.049(6) 0.032(5) 0.068(7) 0.014(5) 0.041(5) 0.017(4)
C8 0.051(6) 0.042(5) 0.050(6) -0.010(4) 0.037(5) 0.000(4)
C9 0.038(5) 0.037(5) 0.044(5) 0.011(4) 0.028(4) 0.012(4)
C10 0.051(5) 0.029(4) 0.039(5) -0.003(4) 0.034(4) -0.002(4)
C11 0.024(4) 0.026(4) 0.038(4) -0.005(3) 0.022(4) -0.003(3)
C12 0.029(4) 0.026(4) 0.037(4) 0.000(3) 0.024(4) -0.001(3)
C13 0.028(4) 0.027(4) 0.033(4) -0.001(3) 0.023(4) -0.007(3)
C14 0.029(4) 0.019(4) 0.036(4) -0.002(3) 0.024(4) -0.003(3)
C15 0.031(4) 0.025(4) 0.050(5) -0.006(4) 0.030(4) -0.006(3)
C16 0.040(5) 0.020(4) 0.054(5) 0.002(4) 0.038(4) -0.004(3)
C17 0.050(5) 0.027(5) 0.067(6) -0.014(4) 0.043(5) -0.010(4)
C18 0.057(6) 0.026(5) 0.071(7) 0.003(4) 0.045(6) 0.004(4)
C19 0.072(8) 0.031(6) 0.106(10) -0.019(6) 0.064(8) -0.001(5)
C20 0.070(7) 0.020(5) 0.089(9) -0.006(5) 0.049(7) 0.003(4)
C21 0.034(4) 0.032(4) 0.041(5) 0.001(4) 0.030(4) 0.002(3)
C22 0.027(4) 0.026(4) 0.043(5) 0.008(3) 0.024(4) 0.004(3)
C23 0.035(4) 0.024(4) 0.045(5) -0.003(3) 0.031(4) 0.000(3)
C24 0.031(4) 0.030(4) 0.047(5) 0.009(4) 0.030(4) 0.005(3)
C25 0.026(4) 0.027(4) 0.025(4) 0.000(3) 0.016(3) -0.001(3)
C26 0.020(4) 0.031(4) 0.027(4) 0.008(3) 0.016(3) 0.006(3)
C27 0.023(4) 0.027(4) 0.031(4) 0.001(3) 0.017(3) -0.001(3)
C28 0.025(4) 0.027(4) 0.035(4) 0.001(3) 0.022(4) 0.000(3)
C29 0.055(5) 0.019(4) 0.070(6) 0.005(4) 0.053(5) 0.003(4)
C30 0.035(4) 0.026(4) 0.047(5) -0.007(4) 0.032(4) -0.009(3)
C31 0.045(5) 0.033(5) 0.060(6) 0.009(4) 0.044(5) 0.010(4)
C32 0.029(4) 0.022(4) 0.049(5) -0.001(3) 0.025(4) 0.000(3)
C33 0.027(4) 0.020(4) 0.022(3) 0.001(3) 0.017(3) 0.001(3)
C34 0.034(4) 0.015(3) 0.028(4) -0.001(3) 0.024(3) -0.002(3)
C35 0.027(4) 0.023(4) 0.036(4) 0.002(3) 0.026(4) 0.000(3)
C36 0.033(4) 0.027(4) 0.039(4) -0.003(3) 0.030(4) 0.000(3)
C37 0.021(3) 0.026(4) 0.034(4) -0.002(3) 0.022(3) -0.003(3)
C38 0.028(4) 0.028(4) 0.035(4) 0.002(3) 0.027(4) 0.000(3)
C39 0.027(4) 0.053(6) 0.043(5) -0.014(4) 0.023(4) -0.005(4)
C40 0.035(5) 0.058(6) 0.047(5) -0.009(4) 0.035(4) -0.001(4)
C41 0.029(4) 0.030(4) 0.034(4) -0.010(3) 0.021(4) -0.002(3)
C42 0.033(4) 0.033(4) 0.039(4) -0.004(4) 0.027(4) 0.001(3)
C43 0.025(4) 0.022(4) 0.033(4) -0.004(3) 0.022(3) 0.001(3)
C44 0.023(3) 0.022(4) 0.029(4) -0.002(3) 0.021(3) 0.004(3)
C45 0.022(4) 0.017(4) 0.029(4) -0.001(3) 0.020(3) 0.002(3)
C46 0.026(4) 0.025(4) 0.026(4) 0.001(3) 0.016(4) -0.002(3)
C47 0.033(4) 0.032(4) 0.030(4) 0.001(3) 0.021(4) 0.001(3)
C48 0.034(4) 0.025(4) 0.031(4) 0.005(3) 0.016(4) -0.001(3)
C49 0.078(9) 0.083(10) 0.076(9) 0.019(7) 0.041(8) 0.002(7)
C50 0.053(7) 0.068(8) 0.112(11) -0.018(8) 0.047(8) -0.008(6)
C51 0.065(8) 0.088(10) 0.065(8) -0.001(7) 0.038(7) -0.007(7)
C52 0.089(9) 0.061(7) 0.040(6) -0.010(5) 0.033(6) -0.008(6)
C53 0.23(3) 0.095(16) 0.46(5) -0.10(2) 0.26(3) -0.090(17)

loop_
_atom_type_symbol
_atom_type_description
_atom_type_scat_dispersion_real
_atom_type_scat_dispersion_imag
_atom_type_scat_source
C C 0.0033 0.0016 'International Tables Vol C Tables 4.2.6.8 and 6.1.1.4'
N N 0.0061 0.0033 'International Tables Vol C Tables 4.2.6.8 and 6.1.1.4'
O O 0.0106 0.0060 'International Tables Vol C Tables 4.2.6.8 and 6.1.1.4'
H H 0.0000 0.0000 'International Tables Vol C Tables 4.2.6.8 and 6.1.1.4'
S S 0.1246 0.1234 'International Tables Vol C Tables 4.2.6.8 and 6.1.1.4'
Re Re -1.0185 7.2310 'International Tables Vol C Tables 4.2.6.8 and 6.1.1.4'

loop_
_geom_angle_atom_site_label_1
_geom_angle_atom_site_label_2
_geom_angle_atom_site_label_3
_geom_angle
_geom_angle_site_symmetry_1
_geom_angle_site_symmetry_3
C2 Re1 C1 86.9(4) . .
C2 Re1 C3 90.9(4) . .
C1 Re1 C3 87.3(3) . .
C2 Re1 N1 96.1(3) . .
C1 Re1 N1 97.8(3) . .
C3 Re1 N1 171.5(3) . .
C2 Re1 N5 93.0(3) . .
C1 Re1 N5 179.8(3) . .
C3 Re1 N5 92.5(3) . .
N1 Re1 N5 82.4(2) . .
C2 Re1 N3 173.3(3) . .
C1 Re1 N3 96.2(3) . .
C3 Re1 N3 95.2(3) . .
N1 Re1 N3 77.6(2) . .
N5 Re1 N3 83.9(2) . .
C6 Re2 C4 88.2(4) . .
C6 Re2 C5 90.3(4) . .
C4 Re2 C5 87.6(4) . .
C6 Re2 N4 94.4(4) . .
C4 Re2 N4 96.0(3) . .
C5 Re2 N4 174.2(3) . .
C6 Re2 N9 92.7(3) . 2
C4 Re2 N9 179.0(3) . 2
C5 Re2 N9 92.9(3) . 2
N4 Re2 N9 83.5(2) . 2
C6 Re2 N2 169.9(3) . .
C4 Re2 N2 98.9(3) . .
C5 Re2 N2 97.2(3) . .
N4 Re2 N2 77.8(2) . .
N9 Re2 N2 80.2(2) 2 .
C46 Re3 C47 89.3(3) . .
C46 Re3 C48 87.8(3) . .
C47 Re3 C48 87.3(3) . .
C46 Re3 N11 95.7(3) . .
C47 Re3 N11 174.0(3) . .
C48 Re3 N11 96.2(3) . .
C46 Re3 N10 93.4(3) . .
C47 Re3 N10 93.3(3) . .
C48 Re3 N10 178.6(3) . .
N11 Re3 N10 83.1(2) . .
C46 Re3 N12 172.8(3) . 2
C47 Re3 N12 96.4(3) . 2
C48 Re3 N12 96.8(3) . 2
N11 Re3 N12 78.4(2) . 2
N10 Re3 N12 81.9(2) . 2
O10 S1 C50 108.0(6) . .
O10 S1 C49 105.3(6) . .
C50 S1 C49 96.9(7) . .
S2 S2 O12 66.5(3) 2_655 .
S2 S2 C53 69.7(12) 2_655 2_655
O12 S2 C53 108.0(9) . 2_655
S2 S2 C53 66.4(12) 2_655 .
O12 S2 C53 106.1(11) . .
C53 S2 C53 105.0(15) 2_655 .
O13 S3 C60 113(3) . .
O13 S3 S4 108(2) . .
C60 S3 S4 111(2) . .
O14 S4 S3 110.4(14) . .
O14 S4 C62 77(2) . .
S3 S4 C62 169.6(18) . .
C52 O11 H11A 109.5 . .
S2 O12 S2 47.0(5) 2_655 .
C13 N1 C11 102.2(6) . .
C13 N1 Re1 111.1(5) . .
C11 N1 Re1 146.5(5) . .
C13 N2 C12 103.0(6) . .
C13 N2 Re2 109.6(5) . .
C12 N2 Re2 145.9(5) . .
C14 N3 C15 103.2(7) . .
C14 N3 Re1 109.8(5) . .
C15 N3 Re1 146.5(5) . .
C14 N4 C16 102.6(7) . .
C14 N4 Re2 110.5(5) . .
C16 N4 Re2 146.0(6) . .
C21 N5 C22 116.6(6) . .
C21 N5 Re1 120.7(5) . .
C22 N5 Re1 122.4(5) . .
C26 N6 C27 115.3(6) . .
C26 N7 C33 114.4(6) . .
C33 N8 C27 115.0(6) . .
C31 N9 C32 118.1(7) . .
C31 N9 Re2 120.1(5) . 2
C32 N9 Re2 121.7(5) . 2
C38 N10 C37 117.7(6) . .
C38 N10 Re3 120.0(5) . .
C37 N10 Re3 122.1(5) . .
C45 N11 C43 102.9(6) . .
C45 N11 Re3 109.7(4) . .
C43 N11 Re3 146.6(5) . .
C45 N12 C44 102.2(6) . .
C45 N12 Re3 110.1(4) . 2
C44 N12 Re3 147.0(5) . 2
O1 C1 Re1 178.4(7) . .
O2 C2 Re1 179.0(8) . .
O3 C3 Re1 178.9(9) . .
O4 C4 Re2 176.6(9) . .
O5 C5 Re2 177.8(9) . .
O6 C6 Re2 179.5(9) . .
C9 C7 C8 122.1(8) . .
C9 C7 H7 118.9 . .
C8 C7 H7 118.9 . .
C10 C8 C7 120.6(8) . .
C10 C8 H8 119.7 . .
C7 C8 H8 119.7 . .
C7 C9 C11 118.1(8) . .
C7 C9 H9 120.9 . .
C11 C9 H9 120.9 . .
C12 C10 C8 118.3(8) . .
C12 C10 H10 120.8 . .
C8 C10 H10 120.8 . .
C9 C11 N1 131.5(8) . .
C9 C11 C12 120.1(7) . .
N1 C11 C12 108.3(7) . .
C10 C12 N2 131.9(8) . .
C10 C12 C11 120.6(7) . .
N2 C12 C11 107.5(6) . .
N2 C13 N1 119.0(7) . .
N2 C13 C14 121.1(7) . .
N1 C13 C14 119.8(7) . .
N4 C14 N3 117.6(7) . .
N4 C14 C13 120.6(7) . .
N3 C14 C13 121.6(7) . .
N3 C15 C17 130.6(8) . .
N3 C15 C16 108.4(7) . .
C17 C15 C16 121.0(8) . .
C15 C16 C18 121.3(8) . .
C15 C16 N4 108.3(7) . .
C18 C16 N4 130.4(8) . .
C19 C17 C15 116.7(10) . .
C19 C17 H17 121.7 . .
C15 C17 H17 121.7 . .
C20 C18 C16 118.2(10) . .
C20 C18 H18 120.9 . .
C16 C18 H18 120.9 . .
C17 C19 C20 122.6(10) . .
C17 C19 H19 118.7 . .
C20 C19 H19 118.7 . .
C18 C20 C19 120.2(10) . .
C18 C20 H20 119.9 . .
C19 C20 H20 119.9 . .
N5 C21 C23 123.6(7) . .
N5 C21 H21 118.2 . .
C23 C21 H21 118.2 . .
C24 C22 N5 122.7(7) . .
C24 C22 H22 118.6 . .
N5 C22 H22 118.6 . .
C21 C23 C25 119.2(7) . .
C21 C23 H23 120.4 . .
C25 C23 H23 120.4 . .
C22 C24 C25 119.6(7) . .
C22 C24 H24 120.2 . .
C25 C24 H24 120.2 . .
C24 C25 C23 117.8(7) . .
C24 C25 C26 121.4(7) . .
C23 C25 C26 120.6(7) . .
N6 C26 N7 125.3(6) . .
N6 C26 C25 117.5(7) . .
N7 C26 C25 116.9(6) . .
N6 C27 N8 124.4(7) . .
N6 C27 C28 117.7(7) . .
N8 C27 C28 117.9(6) . .
C29 C28 C30 118.0(7) . .
C29 C28 C27 120.4(7) . .
C30 C28 C27 121.6(7) . .
C31 C29 C28 119.4(7) . .
C31 C29 H29 120.3 . .
C28 C29 H29 120.3 . .
C32 C30 C28 118.5(7) . .
C32 C30 H30 120.7 . .
C28 C30 H30 120.7 . .
N9 C31 C29 122.4(7) . .
N9 C31 H31 118.8 . .
C29 C31 H31 118.8 . .
N9 C32 C30 123.4(7) . .
N9 C32 H32 118.3 . .
C30 C32 H32 118.3 . .
N8 C33 N7 125.5(6) . .
N8 C33 C34 117.6(6) . .
N7 C33 C34 116.8(6) . .
C36 C34 C35 118.0(6) . .
C36 C34 C33 121.3(6) . .
C35 C34 C33 120.6(6) . .
C37 C35 C34 118.6(6) . .
C37 C35 H35 120.7 . .
C34 C35 H35 120.7 . .
C38 C36 C34 119.6(7) . .
C38 C36 H36 120.2 . .
C34 C36 H36 120.2 . .
N10 C37 C35 123.4(6) . .
N10 C37 H37 118.3 . .
C35 C37 H37 118.3 . .
N10 C38 C36 122.6(7) . .
N10 C38 H38 118.7 . .
C36 C38 H38 118.7 . .
C41 C39 C40 121.3(8) . .
C41 C39 H39 119.3 . .
C40 C39 H39 119.3 . .
C42 C40 C39 121.6(8) . .
C42 C40 H40 119.2 . .
C39 C40 H40 119.2 . .
C39 C41 C43 117.5(8) . .
C39 C41 H41 121.2 . .
C43 C41 H41 121.2 . .
C44 C42 C40 117.2(8) . .
C44 C42 H42 121.4 . .
C40 C42 H42 121.4 . .
C41 C43 N11 130.3(7) . .
C41 C43 C44 121.4(7) . .
N11 C43 C44 108.3(6) . .
C42 C44 N12 130.8(7) . .
C42 C44 C43 120.9(7) . .
N12 C44 C43 108.2(6) . .
N11 C45 N12 118.3(6) . .
N11 C45 C45 121.9(8) . 2
N12 C45 C45 119.7(8) . 2
O7 C46 Re3 178.9(7) . .
O8 C47 Re3 179.0(8) . .
O9 C48 Re3 178.1(9) . .
S1 C49 H49A 109.5 . .
S1 C49 H49B 109.5 . .
H49A C49 H49B 109.5 . .
S1 C49 H49C 109.5 . .
H49A C49 H49C 109.5 . .
H49B C49 H49C 109.5 . .
S1 C50 H50A 109.5 . .
S1 C50 H50B 109.5 . .
H50A C50 H50B 109.5 . .
S1 C50 H50C 109.5 . .
H50A C50 H50C 109.5 . .
H50B C50 H50C 109.5 . .
C52 C51 H51A 109.5 . .
C52 C51 H51B 109.5 . .
H51A C51 H51B 109.5 . .
C52 C51 H51C 109.5 . .
H51A C51 H51C 109.5 . .
H51B C51 H51C 109.5 . .
O11 C52 C51 113.2(10) . .
O11 C52 H52A 108.9 . .
C51 C52 H52A 108.9 . .
O11 C52 H52B 108.9 . .
C51 C52 H52B 108.9 . .
H52A C52 H52B 107.7 . .
S2 C53 H53A 109.5 . .
S2 C53 H53B 109.5 . .
H53A C53 H53B 109.5 . .
S2 C53 H53C 109.5 . .
H53A C53 H53C 109.5 . .
H53B C53 H53C 109.5 . .

loop_
_geom_bond_atom_site_label_1
_geom_bond_atom_site_label_2
_geom_bond_distance
_geom_bond_site_symmetry_2
Re1 C2 1.899(9) .
Re1 C1 1.904(8) .
Re1 C3 1.914(9) .
Re1 N1 2.212(6) .
Re1 N5 2.212(6) .
Re1 N3 2.227(7) .
Re2 C6 1.887(10) .
Re2 C4 1.918(9) .
Re2 C5 1.918(10) .
Re2 N4 2.202(7) .
Re2 N9 2.208(6) 2
Re2 N2 2.214(6) .
Re3 C46 1.892(7) .
Re3 C47 1.913(8) .
Re3 C48 1.925(8) .
Re3 N11 2.203(6) .
Re3 N10 2.208(6) .
Re3 N12 2.209(6) 2
S1 O10 1.493(9) .
S1 C50 1.768(12) .
S1 C49 1.780(13) .
S2 S2 1.225(12) 2_655
S2 O12 1.535(12) .
S2 C53 1.62(2) 2_655
S2 C53 1.66(2) .
S3 O13 1.11(4) .
S3 C60 1.73(6) .
S3 S4 1.975(14) .
S4 O14 1.77(4) .
S4 C62 2.06(6) .
O1 C1 1.168(10) .
O2 C2 1.161(10) .
O3 C3 1.152(10) .
O4 C4 1.143(10) .
O5 C5 1.137(11) .
O6 C6 1.158(11) .
O7 C46 1.161(9) .
O8 C47 1.154(9) .
O9 C48 1.140(10) .
O11 C52 1.393(12) .
O11 H11A 0.8200 .
O12 S2 1.535(12) 2_655
N1 C13 1.341(10) .
N1 C11 1.408(10) .
N2 C13 1.328(10) .
N2 C12 1.410(10) .
N3 C14 1.337(9) .
N3 C15 1.383(10) .
N4 C14 1.324(10) .
N4 C16 1.405(10) .
N5 C21 1.342(10) .
N5 C22 1.372(9) .
N6 C26 1.334(9) .
N6 C27 1.343(9) .
N7 C26 1.342(10) .
N7 C33 1.344(9) .
N8 C33 1.335(9) .
N8 C27 1.348(10) .
N9 C31 1.336(10) .
N9 C32 1.349(10) .
N9 Re2 2.208(6) 2
N10 C38 1.347(9) .
N10 C37 1.350(9) .
N11 C45 1.335(9) .
N11 C43 1.391(9) .
N12 C45 1.349(9) .
N12 C44 1.399(9) .
N12 Re3 2.209(6) 2
C7 C9 1.359(13) .
C7 C8 1.403(13) .
C7 H7 0.9300 .
C8 C10 1.388(12) .
C8 H8 0.9300 .
C9 C11 1.393(11) .
C9 H9 0.9300 .
C10 C12 1.374(11) .
C10 H10 0.9300 .
C11 C12 1.433(11) .
C13 C14 1.412(10) .
C15 C17 1.395(11) .
C15 C16 1.398(12) .
C16 C18 1.404(12) .
C17 C19 1.372(14) .
C17 H17 0.9300 .
C18 C20 1.349(14) .
C18 H18 0.9300 .
C19 C20 1.426(17) .
C19 H19 0.9300 .
C20 H20 0.9300 .
C21 C23 1.363(10) .
C21 H21 0.9300 .
C22 C24 1.368(10) .
C22 H22 0.9300 .
C23 C25 1.403(10) .
C23 H23 0.9300 .
C24 C25 1.381(11) .
C24 H24 0.9300 .
C25 C26 1.482(10) .
C27 C28 1.474(10) .
C28 C29 1.392(10) .
C28 C30 1.408(11) .
C29 C31 1.388(11) .
C29 H29 0.9300 .
C30 C32 1.371(11) .
C30 H30 0.9300 .
C31 H31 0.9300 .
C32 H32 0.9300 .
C33 C34 1.489(9) .
C34 C36 1.393(10) .
C34 C35 1.407(10) .
C35 C37 1.368(10) .
C35 H35 0.9300 .
C36 C38 1.371(10) .
C36 H36 0.9300 .
C37 H37 0.9300 .
C38 H38 0.9300 .
C39 C41 1.374(11) .
C39 C40 1.424(12) .
C39 H39 0.9300 .
C40 C42 1.386(12) .
C40 H40 0.9300 .
C41 C43 1.385(10) .
C41 H41 0.9300 .
C42 C44 1.386(10) .
C42 H42 0.9300 .
C43 C44 1.430(10) .
C45 C45 1.412(13) 2
C49 H49A 0.9600 .
C49 H49B 0.9600 .
C49 H49C 0.9600 .
C50 H50A 0.9600 .
C50 H50B 0.9600 .
C50 H50C 0.9600 .
C51 C52 1.485(16) .
C51 H51A 0.9600 .
C51 H51B 0.9600 .
C51 H51C 0.9600 .
C52 H52A 0.9700 .
C52 H52B 0.9700 .
C53 H53A 0.9600 .
C53 H53B 0.9600 .
C53 H53C 0.9600 .
